data_7122929
loop_
_publ_author_name
'Hey-Hawkins, Evamarie'
'Coburger, Peter'
'Gruetzmacher, Hansjoerg'

_publ_section_title
;
 Molecular Doping: Accessing the First Carborane-substituted
 1,2,3-Triphospholanide via Insertion of P&#x2212; into a P&#x2212;P bond
;
_journal_name_full 'Chemical Communications'
_journal_paper_doi 10.1039/C9CC00205G
_journal_year 2019
_chemical_formula_sum 'C27.5 H64 B20 P7'
_chemical_formula_weight 827.77
_space_group_crystal_system triclinic
_space_group_IT_number 2
_space_group_name_Hall '-P 1'
_space_group_name_H-M_alt 'P -1'
_symmetry_space_group_name_Hall '-P 1'
_symmetry_space_group_name_H-M 'P -1'
_atom_sites_solution_hydrogens geom
_audit_creation_method SHELXL-2014/7
_audit_update_record
;
2019-01-02 deposited with the CCDC.
2019-02-04 downloaded from the CCDC.
;
_cell_angle_alpha 105.8340(10)
_cell_angle_beta 104.4460(10)
_cell_angle_gamma 93.6900(10)
_cell_formula_units_Z 4
_cell_length_a 15.4923(3)
_cell_length_b 17.3312(3)
_cell_length_c 18.8760(3)
_cell_measurement_reflns_used 33764
_cell_measurement_temperature 130
_cell_measurement_theta_max 30.6510
_cell_measurement_theta_min 2.6290
_cell_volume 4673.80(15)
_computing_cell_refinement
;
CrysAlisPro, Agilent Technologies,
Version 1.171.37.35 (release 13-08-2014 CrysAlis171 .NET)
(compiled Aug 13 2014,18:06:01)
;
_computing_data_collection
;
CrysAlisPro, Agilent Technologies,
Version 1.171.37.35 (release 13-08-2014 CrysAlis171 .NET)
(compiled Aug 13 2014,18:06:01)
;
_computing_data_reduction
;
CrysAlisPro, Agilent Technologies,
Version 1.171.37.35 (release 13-08-2014 CrysAlis171 .NET)
(compiled Aug 13 2014,18:06:01)
;
_computing_structure_refinement 'SHELXL-2014/7 (Sheldrick, 2014)'
_computing_structure_solution SHELXS
_diffrn_ambient_temperature 130
_diffrn_detector_area_resol_mean 16.3560
_diffrn_measured_fraction_theta_full 0.999
_diffrn_measured_fraction_theta_max 0.999
_diffrn_measurement_device_type 'Xcalibur, Sapphire3, Gemini'
_diffrn_measurement_method '\w scans'
_diffrn_radiation_type MoK\a
_diffrn_radiation_wavelength 0.71073
_diffrn_reflns_av_R_equivalents 0.0499
_diffrn_reflns_av_unetI/netI 0.0352
_diffrn_reflns_Laue_measured_fraction_full 0.999
_diffrn_reflns_Laue_measured_fraction_max 0.999
_diffrn_reflns_limit_h_max 20
_diffrn_reflns_limit_h_min -20
_diffrn_reflns_limit_k_max 23
_diffrn_reflns_limit_k_min -23
_diffrn_reflns_limit_l_max 25
_diffrn_reflns_limit_l_min -25
_diffrn_reflns_number 141264
_diffrn_reflns_point_group_measured_fraction_full 0.999
_diffrn_reflns_point_group_measured_fraction_max 0.999
_diffrn_reflns_theta_full 25.242
_diffrn_reflns_theta_max 28.282
_diffrn_reflns_theta_min 2.292
_diffrn_source 'Enhance (Mo) X-ray Source'
_exptl_absorpt_coefficient_mu 0.287
_exptl_absorpt_correction_T_max 1.00000
_exptl_absorpt_correction_T_min 0.98410
_exptl_absorpt_correction_type multi-scan
_exptl_absorpt_process_details
;
CrysAlisPro, Agilent Technologies,
Version 1.171.37.35 (release 13-08-2014 CrysAlis171 .NET)
(compiled Aug 13 2014,18:06:01)
Empirical absorption correction using spherical harmonics,
 implemented in SCALE3 ABSPACK scaling algorithm.
Empirical absorption correction using spherical harmonics,
 implemented in SCALE3 ABSPACK scaling algorithm.
;
_exptl_crystal_colour 'clear colourless'
_exptl_crystal_density_diffrn 1.176
_exptl_crystal_description prism
_exptl_crystal_F_000 1736
_exptl_crystal_size_max 0.4000
_exptl_crystal_size_mid 0.3000
_exptl_crystal_size_min 0.0700
_refine_diff_density_max 0.855
_refine_diff_density_min -0.302
_refine_diff_density_rms 0.055
_refine_ls_extinction_method none
_refine_ls_goodness_of_fit_ref 1.026
_refine_ls_hydrogen_treatment constr
_refine_ls_matrix_type full
_refine_ls_number_parameters 1025
_refine_ls_number_reflns 23181
_refine_ls_number_restraints 0
_refine_ls_restrained_S_all 1.026
_refine_ls_R_factor_all 0.0551
_refine_ls_R_factor_gt 0.0393
_refine_ls_shift/su_max 0.033
_refine_ls_shift/su_mean 0.000
_refine_ls_structure_factor_coef Fsqd
_refine_ls_weighting_details 'w=1/[\s^2^(Fo^2^)+(0.0398P)^2^+2.4270P] where P=(Fo^2^+2Fc^2^)/3'
_refine_ls_weighting_scheme calc
_refine_ls_wR_factor_gt 0.0888
_refine_ls_wR_factor_ref 0.0959
_reflns_Friedel_coverage 0.000
_reflns_number_gt 18714
_reflns_number_total 23181
_reflns_threshold_expression 'I > 2\s(I)'
_cod_data_source_file c9cc00205g2.cif
_cod_data_source_block Carb2tBu4P7Ph
_cod_original_cell_volume 4673.79(15)
_cod_original_formula_sum 'C27.50 H64 B20 P7'
_cod_database_code 7122929
_shelx_shelxl_version_number 2014/7
_shelx_space_group_comment
; 
The symmetry employed for this shelxl refinement is uniquely defined 
by the following loop, which should always be used as a source of 
symmetry information in preference to the above space-group names. 
They are only intended as comments. 
;

loop_
_space_group_symop_operation_xyz
'x, y, z'
'-x, -y, -z'

loop_
_atom_site_label
_atom_site_type_symbol
_atom_site_fract_x
_atom_site_fract_y
_atom_site_fract_z
_atom_site_U_iso_or_equiv
_atom_site_adp_type
_atom_site_occupancy
_atom_site_site_symmetry_order
_atom_site_calc_flag
_atom_site_refinement_flags_posn
_atom_site_refinement_flags_adp
_atom_site_refinement_flags_occupancy
_atom_site_disorder_assembly
_atom_site_disorder_group
C1 C 0.33893(11) 0.83276(10) 0.36785(9) 0.0203(3) Uani 1 1 d . . . . .
C2 C 0.40674(12) 0.78206(11) 0.33710(11) 0.0272(4) Uani 1 1 d . . . . .
H2A H 0.3751 0.7382 0.2926 0.041 Uiso 1 1 calc R U . . .
H2B H 0.4398 0.7607 0.3759 0.041 Uiso 1 1 calc R U . . .
H2C H 0.4477 0.8156 0.3235 0.041 Uiso 1 1 calc R U . . .
C3 C 0.64126(11) 0.91217(11) 0.09969(10) 0.0234(4) Uani 1 1 d . . . . .
C4 C 0.14442(10) 0.44579(9) 0.25209(9) 0.0174(3) Uani 1 1 d . . . . .
C5 C 0.19771(10) 0.93411(9) 0.31500(9) 0.0167(3) Uani 1 1 d . . . . .
C6 C 0.40205(13) 1.11448(11) 0.20062(12) 0.0315(4) Uani 1 1 d . . . . .
H6A H 0.3741 1.0842 0.1480 0.047 Uiso 1 1 calc R U . . .
H6B H 0.4490 1.0872 0.2223 0.047 Uiso 1 1 calc R U . . .
H6C H 0.4272 1.1677 0.2034 0.047 Uiso 1 1 calc R U . . .
C7 C -0.32254(11) 0.40753(10) 0.33094(10) 0.0209(3) Uani 1 1 d . . . . .
C8 C 0.39065(12) 0.90250(11) 0.43816(10) 0.0268(4) Uani 1 1 d . . . . .
H8A H 0.4311 0.9358 0.4238 0.040 Uiso 1 1 calc R U . . .
H8B H 0.4244 0.8811 0.4766 0.040 Uiso 1 1 calc R U . . .
H8C H 0.3489 0.9345 0.4582 0.040 Uiso 1 1 calc R U . . .
C10 C -0.05915(12) 0.54592(11) 0.08753(10) 0.0275(4) Uani 1 1 d . . . . .
H10A H -0.0938 0.5660 0.0484 0.041 Uiso 1 1 calc R U . . .
H10B H -0.0984 0.5108 0.1012 0.041 Uiso 1 1 calc R U . . .
H10C H -0.0151 0.5163 0.0687 0.041 Uiso 1 1 calc R U . . .
C11 C 0.27436(13) 0.77767(11) 0.38879(11) 0.0276(4) Uani 1 1 d . . . . .
H11A H 0.2431 0.7341 0.3439 0.041 Uiso 1 1 calc R U . . .
H11B H 0.2316 0.8085 0.4084 0.041 Uiso 1 1 calc R U . . .
H11C H 0.3080 0.7560 0.4271 0.041 Uiso 1 1 calc R U . . .
C12 C -0.03287(11) 0.65590(10) 0.40023(9) 0.0188(3) Uani 1 1 d . . . . .
C13 C -0.08351(12) 0.66412(11) 0.18596(11) 0.0272(4) Uani 1 1 d . . . . .
H13A H -0.1167 0.6843 0.1463 0.041 Uiso 1 1 calc R U . . .
H13B H -0.0549 0.7087 0.2308 0.041 Uiso 1 1 calc R U . . .
H13C H -0.1239 0.6288 0.1983 0.041 Uiso 1 1 calc R U . . .
C14 C -0.01159(11) 0.61703(10) 0.15806(9) 0.0206(3) Uani 1 1 d . . . . .
C16 C 0.32419(11) 0.80751(10) 0.10646(9) 0.0183(3) Uani 1 1 d . . . . .
C17 C 0.68626(12) 0.98598(11) 0.34601(10) 0.0260(4) Uani 1 1 d . . . . .
C19 C 0.71569(15) 1.07702(12) 0.38762(11) 0.0388(5) Uani 1 1 d . . . . .
H19A H 0.7471 1.1006 0.3590 0.058 Uiso 1 1 calc R U . . .
H19B H 0.7548 1.0843 0.4379 0.058 Uiso 1 1 calc R U . . .
H19C H 0.6635 1.1030 0.3920 0.058 Uiso 1 1 calc R U . . .
C22 C -0.34444(13) 0.40730(11) 0.16345(10) 0.0286(4) Uani 1 1 d . . . . .
C23 C 0.19512(11) 1.01407(9) 0.28057(10) 0.0187(3) Uani 1 1 d . . . . .
C25 C 0.02194(12) 0.33635(10) 0.29814(11) 0.0260(4) Uani 1 1 d . . . . .
C27 C -0.35773(15) 0.31519(12) 0.12445(12) 0.0425(5) Uani 1 1 d . . . . .
H27A H -0.3916 0.3032 0.0717 0.064 Uiso 1 1 calc R U . . .
H27B H -0.3898 0.2879 0.1502 0.064 Uiso 1 1 calc R U . . .
H27C H -0.3001 0.2971 0.1271 0.064 Uiso 1 1 calc R U . . .
C28 C 0.54426(15) 0.66711(12) 0.09013(13) 0.0395(5) Uani 1 1 d . . . . .
H28A H 0.4914 0.6656 0.0500 0.059 Uiso 1 1 calc R U . . .
H28B H 0.5307 0.6821 0.1386 0.059 Uiso 1 1 calc R U . . .
H28C H 0.5635 0.6146 0.0812 0.059 Uiso 1 1 calc R U . . .
C32 C 0.10004(14) 0.29437(12) 0.33106(13) 0.0363(5) Uani 1 1 d . . . . .
H32A H 0.0771 0.2405 0.3284 0.055 Uiso 1 1 calc R U . . .
H32B H 0.1288 0.3247 0.3835 0.055 Uiso 1 1 calc R U . . .
H32C H 0.1429 0.2917 0.3018 0.055 Uiso 1 1 calc R U . . .
C34 C 0.37854(13) 1.15987(11) 0.33058(12) 0.0331(4) Uani 1 1 d . . . . .
H34A H 0.4195 1.1254 0.3482 0.050 Uiso 1 1 calc R U . . .
H34B H 0.3346 1.1667 0.3590 0.050 Uiso 1 1 calc R U . . .
H34C H 0.4113 1.2117 0.3381 0.050 Uiso 1 1 calc R U . . .
C35 C 0.13554(10) 0.52309(9) 0.21464(9) 0.0167(3) Uani 1 1 d . . . . .
C37 C -0.04301(13) 0.34181(12) 0.34838(13) 0.0349(5) Uani 1 1 d . . . . .
H37A H -0.0948 0.3642 0.3271 0.052 Uiso 1 1 calc R U . . .
H37B H -0.0131 0.3760 0.3993 0.052 Uiso 1 1 calc R U . . .
H37C H -0.0616 0.2886 0.3502 0.052 Uiso 1 1 calc R U . . .
C38 C -0.07185(11) 0.71927(10) 0.37896(10) 0.0226(3) Uani 1 1 d . . . . .
H38 H -0.1233 0.7080 0.3378 0.027 Uiso 1 1 calc R U . . .
C41 C 0.33138(12) 0.73146(10) 0.11622(10) 0.0240(4) Uani 1 1 d . . . . .
H41 H 0.3791 0.7245 0.1539 0.029 Uiso 1 1 calc R U . . .
C42 C -0.32100(11) 0.48724(10) 0.40750(10) 0.0205(3) Uani 1 1 d . . . . .
C45 C 0.66209(11) 0.99121(11) 0.18112(10) 0.0234(4) Uani 1 1 d . . . . .
C48 C 0.26731(14) 0.66587(11) 0.06967(11) 0.0315(4) Uani 1 1 d . . . . .
H48 H 0.2729 0.6148 0.0757 0.038 Uiso 1 1 calc R U . . .
C49 C 0.62972(12) 0.95055(11) 0.38878(10) 0.0273(4) Uani 1 1 d . . . . .
H49A H 0.5772 0.9771 0.3890 0.041 Uiso 1 1 calc R U . . .
H49B H 0.6649 0.9588 0.4406 0.041 Uiso 1 1 calc R U . . .
H49C H 0.6117 0.8936 0.3636 0.041 Uiso 1 1 calc R U . . .
C53 C 0.05143(13) 0.67521(11) 0.13886(11) 0.0273(4) Uani 1 1 d . . . . .
H53A H 0.0973 0.6471 0.1216 0.041 Uiso 1 1 calc R U . . .
H53B H 0.0790 0.7200 0.1838 0.041 Uiso 1 1 calc R U . . .
H53C H 0.0175 0.6950 0.0992 0.041 Uiso 1 1 calc R U . . .
C54 C 0.33120(12) 1.12149(10) 0.24572(11) 0.0257(4) Uani 1 1 d . . . . .
C58 C 0.04242(13) 0.81645(11) 0.47876(11) 0.0314(4) Uani 1 1 d . . . . .
H58 H 0.0669 0.8701 0.5055 0.038 Uiso 1 1 calc R U . . .
C59 C 0.61928(14) 0.72929(13) 0.09104(14) 0.0411(5) Uani 1 1 d . . . . .
C62 C 0.26278(14) 1.17306(12) 0.21476(14) 0.0389(5) Uani 1 1 d . . . . .
H62A H 0.2373 1.1489 0.1605 0.058 Uiso 1 1 calc R U . . .
H62B H 0.2925 1.2268 0.2245 0.058 Uiso 1 1 calc R U . . .
H62C H 0.2158 1.1757 0.2399 0.058 Uiso 1 1 calc R U . . .
C76 C 0.25201(12) 0.81693(11) 0.04992(10) 0.0257(4) Uani 1 1 d . . . . .
H76 H 0.2471 0.8675 0.0425 0.031 Uiso 1 1 calc R U . . .
C82 C -0.28034(14) 0.73585(11) 0.40474(14) 0.0383(5) Uani 1 1 d . . . . .
H82A H -0.2725 0.7224 0.3541 0.057 Uiso 1 1 calc R U . . .
H82B H -0.2225 0.7470 0.4419 0.057 Uiso 1 1 calc R U . . .
H82C H -0.3105 0.7828 0.4133 0.057 Uiso 1 1 calc R U . . .
C88 C -0.43482(13) 0.43870(13) 0.15756(11) 0.0355(5) Uani 1 1 d . . . . .
H88A H -0.4648 0.4321 0.1048 0.053 Uiso 1 1 calc R U . . .
H88B H -0.4252 0.4951 0.1862 0.053 Uiso 1 1 calc R U . . .
H88C H -0.4714 0.4087 0.1780 0.053 Uiso 1 1 calc R U . . .
C89 C -0.03477(12) 0.79884(11) 0.41854(11) 0.0289(4) Uani 1 1 d . . . . .
H89 H -0.0621 0.8407 0.4045 0.035 Uiso 1 1 calc R U . . .
C91 C -0.33688(12) 0.66462(11) 0.41256(12) 0.0302(4) Uani 1 1 d . . . . .
C92 C 0.08333(13) 0.75421(11) 0.49920(11) 0.0322(4) Uani 1 1 d . . . . .
H92 H 0.1362 0.7660 0.5390 0.039 Uiso 1 1 calc R U . . .
C96 C 0.18723(13) 0.75112(12) 0.00448(11) 0.0333(4) Uani 1 1 d . . . . .
H96 H 0.1385 0.7579 -0.0326 0.040 Uiso 1 1 calc R U . . .
C107 C -0.02854(13) 0.28940(11) 0.21559(12) 0.0352(5) Uani 1 1 d . . . . .
H10D H -0.0769 0.3172 0.1972 0.053 Uiso 1 1 calc R U . . .
H10E H -0.0526 0.2361 0.2134 0.053 Uiso 1 1 calc R U . . .
H10F H 0.0120 0.2853 0.1841 0.053 Uiso 1 1 calc R U . . .
C112 C -0.29106(15) 0.44887(13) 0.12198(11) 0.0378(5) Uani 1 1 d . . . . .
H11D H -0.3218 0.4328 0.0682 0.057 Uiso 1 1 calc R U . . .
H11E H -0.2320 0.4331 0.1292 0.057 Uiso 1 1 calc R U . . .
H11F H -0.2861 0.5066 0.1427 0.057 Uiso 1 1 calc R U . . .
C114 C 0.04576(12) 0.67402(11) 0.46059(10) 0.0264(4) Uani 1 1 d . . . . .
H114 H 0.0731 0.6324 0.4751 0.032 Uiso 1 1 calc R U . . .
C115 C -0.42331(14) 0.64060(13) 0.34811(15) 0.0496(6) Uani 1 1 d . . . . .
H11G H -0.4103 0.6151 0.3007 0.074 Uiso 1 1 calc R U . . .
H11H H -0.4507 0.6880 0.3444 0.074 Uiso 1 1 calc R U . . .
H11I H -0.4638 0.6034 0.3583 0.074 Uiso 1 1 calc R U . . .
C128 C 0.69892(18) 0.73663(16) 0.1598(2) 0.0806(11) Uani 1 1 d . . . . .
H12A H 0.7143 0.6837 0.1593 0.121 Uiso 1 1 calc R U . . .
H12B H 0.6832 0.7610 0.2062 0.121 Uiso 1 1 calc R U . . .
H12C H 0.7495 0.7698 0.1573 0.121 Uiso 1 1 calc R U . . .
C139 C 0.19547(13) 0.67594(12) 0.01456(11) 0.0346(5) Uani 1 1 d . . . . .
H139 H 0.1524 0.6318 -0.0159 0.042 Uiso 1 1 calc R U . . .
C148 C -0.35569(17) 0.69202(14) 0.49118(15) 0.0525(7) Uani 1 1 d . . . . .
H14A H -0.3903 0.7362 0.4931 0.079 Uiso 1 1 calc R U . . .
H14B H -0.2997 0.7094 0.5307 0.079 Uiso 1 1 calc R U . . .
H14C H -0.3888 0.6476 0.4988 0.079 Uiso 1 1 calc R U . . .
C200 C 0.76820(13) 0.94190(14) 0.34465(11) 0.0372(5) Uani 1 1 d . . . . .
H20A H 0.7489 0.8862 0.3147 0.056 Uiso 1 1 calc R U . . .
H20B H 0.8003 0.9448 0.3961 0.056 Uiso 1 1 calc R U . . .
H20C H 0.8070 0.9670 0.3223 0.056 Uiso 1 1 calc R U . . .
C202 C 0.6441(2) 0.69941(16) 0.0153(2) 0.0864(12) Uani 1 1 d . . . . .
H20D H 0.6566 0.6447 0.0078 0.130 Uiso 1 1 calc R U . . .
H20E H 0.6964 0.7335 0.0171 0.130 Uiso 1 1 calc R U . . .
H20F H 0.5947 0.7014 -0.0263 0.130 Uiso 1 1 calc R U . . .
B1 B -0.30426(14) 0.32291(13) 0.35983(14) 0.0302(5) Uani 1 1 d . . . . .
H1 H -0.2689 0.2749 0.3334 0.036 Uiso 1 1 calc R U . . .
B4 B 0.73313(15) 1.00429(16) 0.03496(14) 0.0364(5) Uani 1 1 d . . . . .
H4 H 0.7573 1.0092 -0.0139 0.044 Uiso 1 1 calc R U . . .
B9 B 0.10244(13) 0.42526(11) 0.15413(11) 0.0197(4) Uani 1 1 d . . . . .
H9 H 0.0322 0.3997 0.1220 0.024 Uiso 1 1 calc R U . . .
B15 B 0.62764(14) 0.94797(14) 0.02182(12) 0.0288(4) Uani 1 1 d . . . . .
H15 H 0.5825 0.9157 -0.0353 0.035 Uiso 1 1 calc R U . . .
B18 B 0.23657(13) 1.03022(11) 0.37783(11) 0.0199(4) Uani 1 1 d . . . . .
H18 H 0.3077 1.0516 0.4099 0.024 Uiso 1 1 calc R U . . .
B21 B -0.30285(14) 0.45771(14) 0.48879(13) 0.0299(5) Uani 1 1 d . . . . .
H21 H -0.2666 0.4976 0.5463 0.036 Uiso 1 1 calc R U . . .
B24 B 0.05613(13) 0.97812(12) 0.37647(12) 0.0247(4) Uani 1 1 d . . . . .
H24 H 0.0093 0.9665 0.4088 0.030 Uiso 1 1 calc R U . . .
B26 B 0.31742(13) 0.50605(13) 0.25667(13) 0.0270(4) Uani 1 1 d . . . . .
H26 H 0.3871 0.5323 0.2899 0.032 Uiso 1 1 calc R U . . .
B29 B 0.10925(13) 0.93251(12) 0.23715(12) 0.0226(4) Uani 1 1 d . . . . .
H29 H 0.0985 0.8913 0.1790 0.027 Uiso 1 1 calc R U . . .
B31 B -0.24614(13) 0.41902(12) 0.41853(12) 0.0241(4) Uani 1 1 d . . . . .
H31 H -0.1730 0.4342 0.4297 0.029 Uiso 1 1 calc R U . . .
B33 B 0.14658(14) 1.05974(12) 0.41656(13) 0.0257(4) Uani 1 1 d . . . . .
H33 H 0.1589 1.1011 0.4749 0.031 Uiso 1 1 calc R U . . .
B36 B 0.80769(15) 0.99795(17) 0.12168(14) 0.0391(6) Uani 1 1 d . . . . .
H36 H 0.8805 0.9986 0.1295 0.047 Uiso 1 1 calc R U . . .
B39 B 0.22578(12) 0.53055(12) 0.29364(11) 0.0215(4) Uani 1 1 d . . . . .
H39 H 0.2348 0.5728 0.3511 0.026 Uiso 1 1 calc R U . . .
B40 B -0.39712(15) 0.38513(16) 0.47312(15) 0.0377(5) Uani 1 1 d . . . . .
H40 H -0.4226 0.3770 0.5204 0.045 Uiso 1 1 calc R U . . .
B43 B 0.28959(14) 0.40433(13) 0.19515(13) 0.0281(4) Uani 1 1 d . . . . .
H43 H 0.3414 0.3645 0.1885 0.034 Uiso 1 1 calc R U . . .
B47 B 0.16468(14) 1.09422(12) 0.34070(13) 0.0254(4) Uani 1 1 d . . . . .
H47 H 0.1890 1.1581 0.3494 0.030 Uiso 1 1 calc R U . . .
B50 B 0.17993(13) 0.36672(12) 0.19403(12) 0.0230(4) Uani 1 1 d . . . . .
H50 H 0.1601 0.3024 0.1870 0.028 Uiso 1 1 calc R U . . .
B52 B 0.16898(13) 0.95833(11) 0.40004(11) 0.0211(4) Uani 1 1 d . . . . .
B56 B 0.25490(13) 0.43152(12) 0.28039(12) 0.0253(4) Uani 1 1 d . . . . .
H56 H 0.2831 0.4092 0.3294 0.030 Uiso 1 1 calc R U . . .
B57 B -0.41379(14) 0.33645(12) 0.31101(14) 0.0303(5) Uani 1 1 d . . . . .
H57 H -0.4496 0.2971 0.2531 0.036 Uiso 1 1 calc R U . . .
B63 B 0.19451(14) 0.40055(12) 0.11648(12) 0.0251(4) Uani 1 1 d . . . . .
H63 H 0.1844 0.3584 0.0588 0.030 Uiso 1 1 calc R U . . .
B64 B 0.23993(13) 0.56447(12) 0.21647(11) 0.0221(4) Uani 1 1 d . . . . .
H64 H 0.2584 0.6291 0.2237 0.027 Uiso 1 1 calc R U . . .
B66 B 0.28030(14) 0.48664(13) 0.15559(13) 0.0272(4) Uani 1 1 d . . . . .
H66 H 0.3262 0.5002 0.1232 0.033 Uiso 1 1 calc R U . . .
B67 B 0.58519(13) 0.99544(12) 0.09922(11) 0.0237(4) Uani 1 1 d . . . . .
H67 H 0.5125 0.9934 0.0929 0.028 Uiso 1 1 calc R U . . .
B77 B 0.09119(12) 0.89784(12) 0.31313(11) 0.0213(4) Uani 1 1 d . . . . .
H77 H 0.0681 0.8336 0.3042 0.026 Uiso 1 1 calc R U . . .
B83 B 0.01938(14) 0.96172(13) 0.27579(13) 0.0281(4) Uani 1 1 d . . . . .
H83 H -0.0512 0.9393 0.2426 0.034 Uiso 1 1 calc R U . . .
B85 B -0.42213(13) 0.44189(12) 0.34051(12) 0.0243(4) Uani 1 1 d . . . . .
H85 H -0.4622 0.4717 0.3017 0.029 Uiso 1 1 calc R U . . .
B86 B -0.39758(15) 0.30182(15) 0.39341(16) 0.0385(6) Uani 1 1 d . . . . .
H86 H -0.4234 0.2396 0.3892 0.046 Uiso 1 1 calc R U . . .
B90 B 0.75540(15) 1.08641(16) 0.12001(14) 0.0376(6) Uani 1 1 d . . . . .
H90 H 0.7941 1.1445 0.1263 0.045 Uiso 1 1 calc R U . . .
B93 B 0.08673(13) 1.03432(13) 0.25381(13) 0.0267(4) Uani 1 1 d . . . . .
H93 H 0.0608 1.0592 0.2062 0.032 Uiso 1 1 calc R U . . .
B97 B 0.72921(14) 0.91278(16) 0.05997(13) 0.0332(5) Uani 1 1 d . . . . .
H97 H 0.7502 0.8579 0.0274 0.040 Uiso 1 1 calc R U . . .
B99 B 0.66338(14) 1.08138(14) 0.15986(13) 0.0303(5) Uani 1 1 d . . . . .
H99 H 0.6417 1.1359 0.1925 0.036 Uiso 1 1 calc R U . . .
B101 B 0.16523(13) 0.49965(11) 0.13061(11) 0.0217(4) Uani 1 1 d . . . . .
H101 H 0.1358 0.5223 0.0822 0.026 Uiso 1 1 calc R U . . .
B108 B 0.05325(14) 1.06177(13) 0.33966(14) 0.0300(5) Uani 1 1 d . . . . .
H108 H 0.0045 1.1044 0.3480 0.036 Uiso 1 1 calc R U . . .
B113 B 0.64357(14) 1.05547(14) 0.05889(12) 0.0303(5) Uani 1 1 d . . . . .
H113 H 0.6093 1.0934 0.0257 0.036 Uiso 1 1 calc R U . . .
B121 B -0.29345(15) 0.35315(15) 0.45975(15) 0.0351(5) Uani 1 1 d . . . . .
H121 H -0.2512 0.3246 0.4986 0.042 Uiso 1 1 calc R U . . .
B122 B 0.76489(14) 1.04604(16) 0.19840(14) 0.0353(5) Uani 1 1 d . . . . .
H122 H 0.8091 1.0778 0.2561 0.042 Uiso 1 1 calc R U . . .
B124 B 0.74847(13) 0.93840(15) 0.16102(13) 0.0314(5) Uani 1 1 d . . . . .
H124 H 0.7810 0.8999 0.1943 0.038 Uiso 1 1 calc R U . . .
B157 B -0.47084(14) 0.37582(13) 0.38104(14) 0.0323(5) Uani 1 1 d . . . . .
H157 H -0.5443 0.3618 0.3685 0.039 Uiso 1 1 calc R U . . .
B160 B -0.41225(13) 0.47149(14) 0.44035(13) 0.0281(4) Uani 1 1 d . . . . .
H160 H -0.4471 0.5202 0.4664 0.034 Uiso 1 1 calc R U . . .
P1 P 0.05451(3) 0.59317(2) 0.24583(2) 0.01603(8) Uani 1 1 d . . . . .
P2 P 0.37331(3) 0.95094(2) 0.27105(2) 0.01611(8) Uani 1 1 d . . . . .
P3 P 0.27301(3) 0.85943(2) 0.28146(2) 0.01633(8) Uani 1 1 d . . . . .
P4 P -0.08248(3) 0.54924(2) 0.36036(2) 0.01681(8) Uani 1 1 d . . . . .
P5 P -0.04069(3) 0.49571(2) 0.25376(2) 0.01674(8) Uani 1 1 d . . . . .
P6 P 0.26946(3) 1.01542(2) 0.21590(2) 0.01859(9) Uani 1 1 d . . . . .
P7 P -0.22624(3) 0.55841(2) 0.30614(2) 0.01740(8) Uani 1 1 d . . . . .
P8 P 0.40395(3) 0.89950(2) 0.15935(2) 0.01645(8) Uani 1 1 d . . . . .
P9 P 0.53424(3) 0.85576(3) 0.20190(2) 0.01859(9) Uani 1 1 d . . . . .
P10 P 0.07096(3) 0.44476(3) 0.31763(2) 0.01853(9) Uani 1 1 d . . . . .
P11 P 0.56047(3) 0.82146(3) 0.08810(3) 0.02328(10) Uani 1 1 d . . . . .
P12 P 0.60225(3) 0.98244(3) 0.25333(2) 0.02011(9) Uani 1 1 d . . . . .
P13 P -0.25743(3) 0.58714(3) 0.41822(2) 0.01988(9) Uani 1 1 d . . . . .
P14 P -0.26274(3) 0.42529(3) 0.26091(2) 0.02006(9) Uani 1 1 d . . . . .
C300 C 0.9433(4) 0.8884(3) -0.0273(3) 0.0503(12) Uani 0.5 1 d . . P A 1
H300 H 0.8826 0.9006 -0.0299 0.060 Uiso 0.5 1 calc R U P A 1
H301 H 0.9484 0.8727 -0.0794 0.060 Uiso 0.5 1 calc R U P A 1
C305 C 1.0079(4) 0.9662(4) 0.0171(4) 0.0381(13) Uani 0.5 1 d . . P A 1
H302 H 1.0025 0.9835 0.0690 0.046 Uiso 0.5 1 calc R U P A 1
H303 H 1.0690 0.9550 0.0200 0.046 Uiso 0.5 1 calc R U P A 1
C321 C 0.95349(19) 0.81903(17) 0.0005(2) 0.0731(9) Uani 0.5 1 d . . P A 1
H312 H 0.9120 0.7733 -0.0350 0.110 Uiso 0.5 1 calc R U P A 1
H313 H 0.9413 0.8307 0.0495 0.110 Uiso 0.5 1 calc R U P A 1
H314 H 1.0139 0.8069 0.0057 0.110 Uiso 0.5 1 calc R U P A 1
C301 C 1.0113(4) 0.8868(3) -0.0136(4) 0.0668(17) Uani 0.5 1 d . . P B 2
H333 H 1.0711 0.8972 0.0217 0.080 Uiso 0.5 1 calc R U P B 2
H334 H 1.0171 0.8685 -0.0654 0.080 Uiso 0.5 1 calc R U P B 2
C304 C 0.9712(4) 0.9626(4) -0.0033(4) 0.0452(16) Uani 0.5 1 d . . P B 2
H444 H 0.9508 0.9719 0.0425 0.054 Uiso 0.5 1 calc R U P B 2
H445 H 0.9183 0.9544 -0.0463 0.054 Uiso 0.5 1 calc R U P B 2
C302 C 0.95349(19) 0.81903(17) 0.0005(2) 0.0731(9) Uani 0.5 1 d . . P B 2
H30A H 0.9817 0.7708 -0.0067 0.110 Uiso 0.5 1 calc R U P B 2
H30B H 0.9485 0.8365 0.0520 0.110 Uiso 0.5 1 calc R U P B 2
H30C H 0.8945 0.8079 -0.0349 0.110 Uiso 0.5 1 calc R U P B 2

loop_
_atom_site_aniso_label
_atom_site_aniso_U_11
_atom_site_aniso_U_22
_atom_site_aniso_U_33
_atom_site_aniso_U_23
_atom_site_aniso_U_13
_atom_site_aniso_U_12
C1 0.0233(8) 0.0210(8) 0.0229(8) 0.0117(7) 0.0105(7) 0.0098(6)
C2 0.0294(9) 0.0300(9) 0.0316(10) 0.0159(8) 0.0149(8) 0.0148(8)
C3 0.0154(8) 0.0365(10) 0.0216(8) 0.0137(7) 0.0053(6) 0.0050(7)
C4 0.0162(7) 0.0177(7) 0.0203(8) 0.0072(6) 0.0062(6) 0.0049(6)
C5 0.0175(7) 0.0150(7) 0.0191(8) 0.0068(6) 0.0058(6) 0.0031(6)
C6 0.0333(10) 0.0237(9) 0.0487(12) 0.0172(8) 0.0239(9) 0.0056(8)
C7 0.0167(8) 0.0173(8) 0.0280(9) 0.0060(7) 0.0063(7) 0.0008(6)
C8 0.0273(9) 0.0332(10) 0.0208(9) 0.0100(7) 0.0051(7) 0.0083(8)
C10 0.0263(9) 0.0349(10) 0.0202(9) 0.0089(7) 0.0032(7) 0.0071(8)
C11 0.0353(10) 0.0255(9) 0.0330(10) 0.0161(8) 0.0193(8) 0.0115(8)
C12 0.0184(8) 0.0194(8) 0.0194(8) 0.0036(6) 0.0095(6) 0.0007(6)
C13 0.0272(9) 0.0327(10) 0.0293(10) 0.0162(8) 0.0116(8) 0.0142(8)
C14 0.0221(8) 0.0220(8) 0.0217(8) 0.0096(7) 0.0085(7) 0.0072(6)
C16 0.0185(8) 0.0197(8) 0.0172(8) 0.0032(6) 0.0086(6) 0.0008(6)
C17 0.0219(8) 0.0351(10) 0.0180(8) 0.0102(7) -0.0007(7) -0.0020(7)
C19 0.0429(12) 0.0382(11) 0.0245(10) 0.0090(8) -0.0047(9) -0.0132(9)
C22 0.0285(9) 0.0297(9) 0.0211(9) 0.0003(7) 0.0032(7) 0.0039(7)
C23 0.0173(7) 0.0173(7) 0.0252(8) 0.0101(6) 0.0076(6) 0.0047(6)
C25 0.0252(9) 0.0199(8) 0.0425(11) 0.0163(8) 0.0176(8) 0.0086(7)
C27 0.0439(12) 0.0324(11) 0.0345(11) -0.0088(9) 0.0029(10) 0.0013(9)
C28 0.0436(12) 0.0297(10) 0.0496(13) 0.0099(9) 0.0206(10) 0.0146(9)
C32 0.0367(11) 0.0320(10) 0.0588(14) 0.0289(10) 0.0256(10) 0.0200(9)
C34 0.0319(10) 0.0174(8) 0.0481(12) 0.0019(8) 0.0180(9) -0.0030(7)
C35 0.0163(7) 0.0163(7) 0.0189(8) 0.0064(6) 0.0060(6) 0.0027(6)
C37 0.0336(10) 0.0287(10) 0.0599(14) 0.0255(9) 0.0286(10) 0.0132(8)
C38 0.0206(8) 0.0217(8) 0.0265(9) 0.0075(7) 0.0083(7) 0.0013(6)
C41 0.0283(9) 0.0226(8) 0.0238(9) 0.0072(7) 0.0120(7) 0.0022(7)
C42 0.0167(8) 0.0234(8) 0.0229(8) 0.0071(7) 0.0078(6) 0.0022(6)
C45 0.0152(8) 0.0337(9) 0.0212(8) 0.0124(7) 0.0013(6) -0.0013(7)
C48 0.0417(11) 0.0200(9) 0.0347(10) 0.0025(7) 0.0222(9) -0.0028(8)
C49 0.0283(9) 0.0335(10) 0.0178(8) 0.0080(7) 0.0030(7) 0.0009(8)
C53 0.0323(10) 0.0268(9) 0.0318(10) 0.0156(8) 0.0166(8) 0.0083(7)
C54 0.0277(9) 0.0173(8) 0.0419(11) 0.0150(7) 0.0194(8) 0.0064(7)
C58 0.0323(10) 0.0219(9) 0.0366(11) 0.0018(8) 0.0133(8) -0.0047(7)
C59 0.0330(11) 0.0326(11) 0.0578(14) 0.0030(10) 0.0222(10) 0.0131(9)
C62 0.0403(12) 0.0300(10) 0.0674(15) 0.0316(10) 0.0303(11) 0.0178(9)
C76 0.0234(9) 0.0273(9) 0.0253(9) 0.0061(7) 0.0068(7) 0.0032(7)
C82 0.0348(11) 0.0204(9) 0.0622(14) 0.0072(9) 0.0227(10) 0.0086(8)
C88 0.0293(10) 0.0444(12) 0.0262(10) 0.0059(9) 0.0004(8) 0.0071(9)
C89 0.0282(9) 0.0212(9) 0.0412(11) 0.0106(8) 0.0154(8) 0.0030(7)
C91 0.0229(9) 0.0209(9) 0.0449(11) -0.0001(8) 0.0165(8) 0.0049(7)
C92 0.0282(10) 0.0308(10) 0.0294(10) 0.0031(8) 0.0022(8) -0.0042(8)
C96 0.0231(9) 0.0417(11) 0.0262(10) 0.0005(8) 0.0032(8) -0.0020(8)
C107 0.0325(10) 0.0196(9) 0.0528(13) 0.0069(8) 0.0159(9) -0.0012(8)
C112 0.0413(12) 0.0482(12) 0.0188(9) 0.0038(8) 0.0070(8) 0.0019(10)
C114 0.0249(9) 0.0259(9) 0.0272(9) 0.0079(7) 0.0055(7) 0.0029(7)
C115 0.0276(11) 0.0294(11) 0.0778(17) 0.0005(11) 0.0039(11) 0.0158(9)
C128 0.0399(14) 0.0451(15) 0.136(3) 0.0158(17) -0.0058(17) 0.0260(12)
C139 0.0318(10) 0.0310(10) 0.0329(11) -0.0066(8) 0.0163(9) -0.0114(8)
C148 0.0555(15) 0.0362(12) 0.0677(17) -0.0046(11) 0.0426(13) 0.0069(11)
C200 0.0240(9) 0.0649(14) 0.0272(10) 0.0245(10) 0.0024(8) 0.0084(9)
C202 0.108(3) 0.0432(15) 0.124(3) -0.0086(16) 0.099(2) 0.0038(15)
B1 0.0227(10) 0.0243(10) 0.0493(14) 0.0190(10) 0.0109(9) 0.0040(8)
B4 0.0212(10) 0.0629(16) 0.0359(12) 0.0317(12) 0.0089(9) 0.0058(10)
B9 0.0210(9) 0.0168(8) 0.0203(9) 0.0029(7) 0.0067(7) 0.0034(7)
B15 0.0213(10) 0.0488(13) 0.0231(10) 0.0192(9) 0.0078(8) 0.0079(9)
B18 0.0228(9) 0.0152(8) 0.0223(9) 0.0039(7) 0.0090(8) 0.0041(7)
B21 0.0226(10) 0.0456(13) 0.0313(11) 0.0222(10) 0.0127(9) 0.0068(9)
B24 0.0223(9) 0.0228(9) 0.0350(11) 0.0119(8) 0.0145(8) 0.0072(8)
B26 0.0159(9) 0.0314(11) 0.0365(12) 0.0121(9) 0.0097(8) 0.0049(8)
B29 0.0162(9) 0.0263(10) 0.0254(10) 0.0113(8) 0.0022(7) 0.0015(7)
B31 0.0182(9) 0.0284(10) 0.0301(11) 0.0148(8) 0.0076(8) 0.0042(8)
B33 0.0282(10) 0.0194(9) 0.0344(11) 0.0072(8) 0.0177(9) 0.0076(8)
B36 0.0162(10) 0.0692(17) 0.0422(14) 0.0362(13) 0.0061(9) 0.0015(10)
B39 0.0162(8) 0.0231(9) 0.0233(10) 0.0067(7) 0.0032(7) 0.0010(7)
B40 0.0263(11) 0.0492(14) 0.0530(15) 0.0321(12) 0.0194(11) 0.0072(10)
B43 0.0244(10) 0.0279(10) 0.0393(12) 0.0132(9) 0.0167(9) 0.0109(8)
B47 0.0241(10) 0.0213(9) 0.0397(12) 0.0139(8) 0.0178(9) 0.0096(8)
B50 0.0237(9) 0.0196(9) 0.0295(10) 0.0068(8) 0.0134(8) 0.0082(7)
B52 0.0215(9) 0.0194(9) 0.0252(10) 0.0055(7) 0.0127(8) 0.0040(7)
B56 0.0166(9) 0.0282(10) 0.0342(11) 0.0127(9) 0.0079(8) 0.0082(8)
B57 0.0197(10) 0.0216(10) 0.0483(13) 0.0110(9) 0.0072(9) -0.0012(8)
B63 0.0284(10) 0.0226(9) 0.0288(11) 0.0065(8) 0.0160(9) 0.0079(8)
B64 0.0184(9) 0.0233(9) 0.0261(10) 0.0064(8) 0.0102(8) 0.0018(7)
B66 0.0253(10) 0.0288(10) 0.0347(11) 0.0114(9) 0.0179(9) 0.0079(8)
B67 0.0178(9) 0.0309(10) 0.0229(10) 0.0124(8) 0.0026(7) 0.0012(8)
B77 0.0171(9) 0.0217(9) 0.0275(10) 0.0100(8) 0.0082(8) 0.0011(7)
B83 0.0180(9) 0.0336(11) 0.0384(12) 0.0184(9) 0.0092(9) 0.0056(8)
B85 0.0161(9) 0.0240(10) 0.0325(11) 0.0079(8) 0.0073(8) 0.0011(7)
B86 0.0240(11) 0.0344(12) 0.0678(17) 0.0305(12) 0.0155(11) 0.0029(9)
B90 0.0215(10) 0.0557(15) 0.0393(13) 0.0295(12) 0.0014(9) -0.0073(10)
B93 0.0169(9) 0.0319(11) 0.0396(12) 0.0210(9) 0.0099(8) 0.0093(8)
B97 0.0195(10) 0.0597(15) 0.0332(12) 0.0269(11) 0.0140(9) 0.0121(10)
B99 0.0247(10) 0.0354(11) 0.0301(11) 0.0185(9) -0.0006(9) -0.0057(9)
B101 0.0243(9) 0.0209(9) 0.0225(10) 0.0052(7) 0.0126(8) 0.0039(7)
B108 0.0249(10) 0.0284(11) 0.0490(14) 0.0212(10) 0.0193(10) 0.0117(8)
B113 0.0210(10) 0.0449(13) 0.0297(11) 0.0221(10) 0.0045(8) 0.0009(9)
B121 0.0260(11) 0.0421(13) 0.0518(14) 0.0313(11) 0.0173(10) 0.0072(9)
B122 0.0200(10) 0.0530(14) 0.0343(12) 0.0246(11) 0.0002(9) -0.0072(9)
B124 0.0145(9) 0.0533(14) 0.0327(12) 0.0250(10) 0.0046(8) 0.0044(9)
B157 0.0197(10) 0.0306(11) 0.0535(14) 0.0213(10) 0.0136(10) 0.0010(8)
B160 0.0196(9) 0.0365(11) 0.0362(12) 0.0176(9) 0.0147(9) 0.0035(8)
P1 0.01641(19) 0.01520(19) 0.0178(2) 0.00526(15) 0.00647(16) 0.00327(15)
P2 0.01544(19) 0.01522(18) 0.0183(2) 0.00497(15) 0.00565(16) 0.00272(15)
P3 0.01825(19) 0.01384(18) 0.0181(2) 0.00478(15) 0.00699(16) 0.00313(15)
P4 0.01522(19) 0.01732(19) 0.0202(2) 0.00682(16) 0.00741(16) 0.00366(15)
P5 0.01527(19) 0.01618(19) 0.0208(2) 0.00628(16) 0.00735(16) 0.00392(15)
P6 0.0180(2) 0.0186(2) 0.0234(2) 0.01042(16) 0.00821(17) 0.00453(16)
P7 0.01592(19) 0.01741(19) 0.0202(2) 0.00590(16) 0.00665(16) 0.00370(15)
P8 0.01525(19) 0.01710(19) 0.0177(2) 0.00550(15) 0.00565(15) 0.00195(15)
P9 0.0180(2) 0.0209(2) 0.0183(2) 0.00697(16) 0.00586(16) 0.00456(16)
P10 0.0176(2) 0.0196(2) 0.0228(2) 0.00960(16) 0.00897(17) 0.00646(16)
P11 0.0193(2) 0.0306(2) 0.0205(2) 0.00538(18) 0.00853(17) 0.00506(18)
P12 0.0171(2) 0.0241(2) 0.0177(2) 0.00762(17) 0.00178(16) -0.00017(16)
P13 0.01605(19) 0.0210(2) 0.0211(2) 0.00189(16) 0.00774(16) 0.00078(16)
P14 0.0186(2) 0.0179(2) 0.0217(2) 0.00244(16) 0.00591(17) 0.00280(16)
C300 0.050(3) 0.048(3) 0.046(3) 0.007(2) 0.012(2) -0.001(2)
C305 0.029(3) 0.048(3) 0.033(3) 0.007(2) 0.008(3) 0.000(3)
C321 0.0489(16) 0.0499(16) 0.117(3) 0.0307(17) 0.0113(17) 0.0053(13)
C301 0.046(3) 0.043(3) 0.117(5) 0.022(3) 0.032(3) 0.015(2)
C304 0.028(3) 0.041(3) 0.057(4) 0.004(3) 0.006(3) 0.004(3)
C302 0.0489(16) 0.0499(16) 0.117(3) 0.0307(17) 0.0113(17) 0.0053(13)

loop_
_atom_type_symbol
_atom_type_description
_atom_type_scat_dispersion_real
_atom_type_scat_dispersion_imag
_atom_type_scat_source
C C 0.0033 0.0016 'International Tables Vol C Tables 4.2.6.8 and 6.1.1.4'
H H 0.0000 0.0000 'International Tables Vol C Tables 4.2.6.8 and 6.1.1.4'
B B 0.0013 0.0007 'International Tables Vol C Tables 4.2.6.8 and 6.1.1.4'
P P 0.1023 0.0942 'International Tables Vol C Tables 4.2.6.8 and 6.1.1.4'

loop_
_geom_angle_atom_site_label_1
_geom_angle_atom_site_label_2
_geom_angle_atom_site_label_3
_geom_angle
_geom_angle_site_symmetry_1
_geom_angle_site_symmetry_3
C8 C1 C11 110.93(14) . .
C8 C1 C2 108.63(14) . .
C11 C1 C2 108.28(14) . .
C8 C1 P3 117.58(11) . .
C11 C1 P3 107.69(12) . .
C2 C1 P3 103.17(11) . .
C45 C3 B97 110.20(14) . .
C45 C3 B15 109.68(14) . .
B97 C3 B15 62.49(11) . .
C45 C3 B124 60.76(11) . .
B97 C3 B124 62.39(12) . .
B15 C3 B124 113.41(14) . .
C45 C3 B67 60.25(11) . .
B97 C3 B67 112.85(14) . .
B15 C3 B67 61.78(11) . .
B124 C3 B67 112.19(15) . .
C45 C3 P11 118.35(11) . .
B97 C3 P11 126.34(14) . .
B15 C3 P11 116.29(12) . .
B124 C3 P11 125.38(12) . .
B67 C3 P11 110.17(11) . .
C35 C4 B56 110.71(12) . .
C35 C4 B50 110.31(12) . .
B56 C4 B50 62.25(11) . .
C35 C4 B9 60.99(10) . .
B56 C4 B9 113.48(13) . .
B50 C4 B9 62.09(11) . .
C35 C4 B39 61.37(10) . .
B56 C4 B39 61.76(11) . .
B50 C4 B39 112.70(12) . .
B9 C4 B39 113.15(12) . .
C35 C4 P10 113.54(10) . .
B56 C4 P10 119.49(11) . .
B50 C4 P10 130.02(11) . .
B9 C4 P10 123.27(11) . .
B39 C4 P10 108.61(10) . .
C23 C5 B77 110.31(12) . .
C23 C5 B52 110.01(12) . .
B77 C5 B52 62.22(11) . .
C23 C5 B18 60.72(10) . .
B77 C5 B18 113.22(12) . .
B52 C5 B18 62.07(10) . .
C23 C5 B29 61.15(10) . .
B77 C5 B29 61.86(11) . .
B52 C5 B29 112.83(13) . .
B18 C5 B29 112.87(12) . .
C23 C5 P3 115.08(10) . .
B77 C5 P3 118.65(11) . .
B52 C5 P3 129.07(11) . .
B18 C5 P3 124.07(11) . .
B29 C5 P3 108.88(11) . .
C42 C7 B57 110.42(13) . .
C42 C7 B1 109.80(14) . .
B57 C7 B1 62.72(12) . .
C42 C7 B85 60.62(10) . .
B57 C7 B85 62.63(11) . .
B1 C7 B85 113.71(13) . .
C42 C7 B31 60.44(10) . .
B57 C7 B31 113.11(14) . .
B1 C7 B31 61.67(12) . .
B85 C7 B31 112.31(13) . .
C42 C7 P14 118.07(10) . .
B57 C7 P14 126.12(13) . .
B1 C7 P14 116.59(12) . .
B85 C7 P14 124.86(12) . .
B31 C7 P14 110.31(11) . .
C38 C12 C114 118.83(15) . .
C38 C12 P4 124.70(13) . .
C114 C12 P4 116.24(13) . .
C10 C14 C53 111.34(14) . .
C10 C14 C13 108.27(14) . .
C53 C14 C13 108.01(14) . .
C10 C14 P1 117.71(12) . .
C53 C14 P1 107.45(12) . .
C13 C14 P1 103.45(11) . .
C41 C16 C76 119.23(16) . .
C41 C16 P8 126.13(13) . .
C76 C16 P8 114.61(13) . .
C200 C17 C49 108.81(15) . .
C200 C17 C19 110.56(16) . .
C49 C17 C19 108.89(16) . .
C200 C17 P12 120.03(13) . .
C49 C17 P12 103.80(11) . .
C19 C17 P12 104.17(13) . .
C88 C22 C112 108.77(17) . .
C88 C22 C27 110.89(16) . .
C112 C22 C27 108.04(16) . .
C88 C22 P14 119.35(13) . .
C112 C22 P14 103.37(13) . .
C27 C22 P14 105.73(14) . .
C5 C23 B47 110.41(12) . .
C5 C23 B93 110.44(12) . .
B47 C23 B93 62.32(12) . .
C5 C23 B18 60.91(10) . .
B47 C23 B18 62.28(11) . .
B93 C23 B18 113.49(13) . .
C5 C23 B29 60.89(10) . .
B47 C23 B29 112.99(13) . .
B93 C23 B29 61.98(11) . .
B18 C23 B29 112.81(12) . .
C5 C23 P6 114.62(10) . .
B47 C23 P6 128.73(11) . .
B93 C23 P6 119.30(12) . .
B18 C23 P6 123.07(11) . .
B29 C23 P6 109.55(11) . .
C107 C25 C37 109.25(16) . .
C107 C25 C32 111.96(16) . .
C37 C25 C32 107.48(15) . .
C107 C25 P10 117.29(13) . .
C37 C25 P10 104.07(12) . .
C32 C25 P10 106.14(13) . .
C4 C35 B101 110.39(12) . .
C4 C35 B64 110.23(12) . .
B101 C35 B64 62.19(11) . .
C4 C35 B9 60.98(10) . .
B101 C35 B9 62.40(10) . .
B64 C35 B9 113.49(12) . .
C4 C35 B39 60.95(10) . .
B101 C35 B39 112.49(13) . .
B64 C35 B39 61.56(11) . .
B9 C35 B39 112.79(12) . .
C4 C35 P1 114.64(10) . .
B101 C35 P1 129.26(11) . .
B64 C35 P1 118.79(11) . .
B9 C35 P1 123.82(11) . .
B39 C35 P1 109.03(10) . .
C89 C38 C12 120.54(17) . .
C48 C41 C16 119.96(17) . .
C7 C42 B21 110.24(14) . .
C7 C42 B160 109.90(13) . .
B21 C42 B160 62.57(11) . .
C7 C42 B31 60.62(10) . .
B21 C42 B31 62.22(11) . .
B160 C42 B31 113.21(13) . .
C7 C42 B85 60.36(10) . .
B21 C42 B85 113.43(14) . .
B160 C42 B85 62.18(11) . .
B31 C42 B85 112.24(13) . .
C7 C42 P13 118.22(11) . .
B21 C42 P13 115.65(12) . .
B160 C42 P13 126.87(12) . .
B31 C42 P13 109.17(11) . .
B85 C42 P13 126.14(12) . .
C3 C45 B122 110.12(14) . .
C3 C45 B99 110.36(13) . .
B122 C45 B99 62.67(12) . .
C3 C45 B67 60.81(11) . .
B122 C45 B67 113.22(14) . .
B99 C45 B67 62.04(11) . .
C3 C45 B124 60.22(11) . .
B122 C45 B124 62.38(13) . .
B99 C45 B124 113.57(14) . .
B67 C45 B124 112.21(14) . .
C3 C45 P12 117.74(11) . .
B122 C45 P12 126.88(13) . .
B99 C45 P12 116.12(13) . .
B67 C45 P12 109.38(11) . .
B124 C45 P12 125.67(12) . .
C139 C48 C41 120.43(18) . .
C34 C54 C62 111.83(16) . .
C34 C54 C6 108.83(16) . .
C62 C54 C6 107.79(15) . .
C34 C54 P6 117.12(12) . .
C62 C54 P6 106.34(13) . .
C6 C54 P6 104.36(12) . .
C89 C58 C92 119.77(17) . .
C128 C59 C28 108.4(2) . .
C128 C59 C202 111.6(2) . .
C28 C59 C202 107.69(19) . .
C128 C59 P11 118.23(16) . .
C28 C59 P11 102.65(13) . .
C202 C59 P11 107.44(19) . .
C96 C76 C16 120.39(17) . .
C58 C89 C38 120.38(18) . .
C115 C91 C82 109.40(19) . .
C115 C91 C148 111.37(18) . .
C82 C91 C148 107.52(16) . .
C115 C91 P13 117.73(13) . .
C82 C91 P13 103.75(12) . .
C148 C91 P13 106.41(15) . .
C58 C92 C114 120.29(18) . .
C139 C96 C76 119.74(19) . .
C92 C114 C12 120.15(17) . .
C96 C139 C48 120.24(17) . .
C7 B1 B31 59.54(11) . .
C7 B1 B86 105.30(14) . .
B31 B1 B86 107.73(16) . .
C7 B1 B121 105.90(15) . .
B31 B1 B121 59.72(12) . .
B86 B1 B121 60.16(14) . .
C7 B1 B57 58.43(11) . .
B31 B1 B57 107.89(14) . .
B86 B1 B57 60.20(13) . .
B121 B1 B57 108.37(16) . .
B90 B4 B15 108.18(16) . .
B90 B4 B97 108.25(16) . .
B15 B4 B97 60.16(12) . .
B90 B4 B113 60.14(13) . .
B15 B4 B113 60.08(12) . .
B97 B4 B113 108.37(15) . .
B90 B4 B36 60.16(14) . .
B15 B4 B36 107.59(15) . .
B97 B4 B36 59.62(13) . .
B113 B4 B36 107.99(17) . .
C4 B9 C35 58.03(9) . .
C4 B9 B63 105.38(13) . .
C35 B9 B63 105.17(13) . .
C4 B9 B50 58.79(10) . .
C35 B9 B50 105.35(13) . .
B63 B9 B50 60.03(11) . .
C4 B9 B101 104.89(13) . .
C35 B9 B101 58.38(10) . .
B63 B9 B101 59.80(11) . .
B50 B9 B101 107.43(13) . .
C3 B15 B67 59.53(11) . .
C3 B15 B4 105.34(14) . .
B67 B15 B4 107.69(16) . .
C3 B15 B97 58.60(11) . .
B67 B15 B97 107.88(14) . .
B4 B15 B97 59.97(13) . .
C3 B15 B113 106.09(15) . .
B67 B15 B113 59.83(12) . .
B4 B15 B113 60.14(13) . .
B97 B15 B113 108.26(16) . .
C23 B18 C5 58.37(9) . .
C23 B18 B33 105.26(14) . .
C5 B18 B33 105.45(13) . .
C23 B18 B47 58.55(11) . .
C5 B18 B47 105.44(13) . .
B33 B18 B47 59.85(11) . .
C23 B18 B52 105.59(13) . .
C5 B18 B52 58.83(10) . .
B33 B18 B52 59.91(11) . .
B47 B18 B52 107.62(13) . .
C42 B21 B121 105.89(16) . .
C42 B21 B40 105.66(16) . .
B121 B21 B40 60.51(13) . .
C42 B21 B31 59.29(11) . .
B121 B21 B31 59.61(12) . .
B40 B21 B31 107.88(17) . .
C42 B21 B160 58.79(11) . .
B121 B21 B160 108.38(16) . .
B40 B21 B160 60.00(12) . .
B31 B21 B160 107.78(15) . .
B108 B24 B52 108.23(14) . .
B108 B24 B83 60.17(12) . .
B52 B24 B83 108.01(14) . .
B108 B24 B33 60.39(12) . .
B52 B24 B33 59.82(11) . .
B83 B24 B33 108.34(14) . .
B108 B24 B77 108.02(14) . .
B52 B24 B77 59.96(11) . .
B83 B24 B77 59.85(11) . .
B33 B24 B77 107.83(13) . .
B39 B26 B66 107.94(14) . .
B39 B26 B64 59.96(11) . .
B66 B26 B64 59.89(11) . .
B39 B26 B43 107.87(14) . .
B66 B26 B43 59.98(12) . .
B64 B26 B43 107.77(15) . .
B39 B26 B56 59.98(11) . .
B66 B26 B56 107.62(15) . .
B64 B26 B56 107.66(13) . .
B43 B26 B56 59.71(12) . .
C5 B29 C23 57.96(9) . .
C5 B29 B83 105.37(14) . .
C23 B29 B83 105.23(14) . .
C5 B29 B77 58.57(10) . .
C23 B29 B77 105.17(13) . .
B83 B29 B77 60.21(11) . .
C5 B29 B93 105.26(14) . .
C23 B29 B93 58.42(10) . .
B83 B29 B93 60.33(11) . .
B77 B29 B93 108.20(14) . .
C42 B31 C7 58.93(10) . .
C42 B31 B121 105.64(14) . .
C7 B31 B121 105.87(14) . .
C42 B31 B1 106.31(14) . .
C7 B31 B1 58.79(11) . .
B121 B31 B1 60.43(13) . .
C42 B31 B21 58.49(11) . .
C7 B31 B21 105.93(14) . .
B121 B31 B21 60.08(12) . .
B1 B31 B21 108.42(15) . .
B47 B33 B18 60.24(11) . .
B47 B33 B52 108.18(13) . .
B18 B33 B52 60.24(10) . .
B47 B33 B24 107.60(15) . .
B18 B33 B24 108.04(13) . .
B52 B33 B24 59.90(11) . .
B47 B33 B108 59.90(12) . .
B18 B33 B108 108.03(14) . .
B52 B33 B108 107.58(15) . .
B24 B33 B108 59.50(12) . .
B124 B36 B122 60.68(13) . .
B124 B36 B97 60.47(13) . .
B122 B36 B97 108.89(15) . .
B124 B36 B90 108.63(16) . .
B122 B36 B90 60.19(14) . .
B97 B36 B90 107.85(16) . .
B124 B36 B4 108.22(15) . .
B122 B36 B4 107.90(17) . .
B97 B36 B4 59.84(13) . .
B90 B36 B4 59.45(14) . .
C4 B39 C35 57.68(9) . .
C4 B39 B26 105.83(13) . .
C35 B39 B26 105.71(14) . .
C4 B39 B64 105.19(13) . .
C35 B39 B64 58.53(10) . .
B26 B39 B64 60.58(11) . .
C4 B39 B56 58.68(10) . .
C35 B39 B56 105.31(13) . .
B26 B39 B56 60.69(11) . .
B64 B39 B56 108.70(14) . .
B21 B40 B160 60.12(12) . .
B21 B40 B86 107.62(16) . .
B160 B40 B86 107.87(17) . .
B21 B40 B157 107.47(15) . .
B160 B40 B157 59.40(13) . .
B86 B40 B157 60.37(14) . .
B21 B40 B121 59.67(13) . .
B160 B40 B121 107.81(15) . .
B86 B40 B121 59.88(14) . .
B157 B40 B121 107.90(17) . .
B50 B43 B56 60.10(11) . .
B50 B43 B66 107.74(14) . .
B56 B43 B66 107.90(14) . .
B50 B43 B26 108.15(14) . .
B56 B43 B26 60.16(12) . .
B66 B43 B26 59.89(12) . .
B50 B43 B63 59.69(11) . .
B56 B43 B63 107.81(14) . .
B66 B43 B63 59.96(12) . .
B26 B43 B63 107.92(14) . .
C23 B47 B33 105.78(13) . .
C23 B47 B93 58.97(11) . .
B33 B47 B93 108.57(14) . .
C23 B47 B108 105.57(14) . .
B33 B47 B108 60.48(12) . .
B93 B47 B108 60.04(12) . .
C23 B47 B18 59.17(10) . .
B33 B47 B18 59.92(11) . .
B93 B47 B18 108.23(14) . .
B108 B47 B18 108.24(14) . .
C4 B50 B43 105.38(13) . .
C4 B50 B63 105.47(13) . .
B43 B50 B63 60.77(12) . .
C4 B50 B56 58.77(10) . .
B43 B50 B56 60.00(12) . .
B63 B50 B56 108.58(14) . .
C4 B50 B9 59.11(10) . .
B43 B50 B9 108.52(14) . .
B63 B50 B9 59.83(11) . .
B56 B50 B9 108.19(13) . .
C5 B52 B33 105.60(13) . .
C5 B52 B24 105.52(14) . .
B33 B52 B24 60.28(11) . .
C5 B52 B77 58.73(10) . .
B33 B52 B77 108.43(14) . .
B24 B52 B77 60.25(11) . .
C5 B52 B18 59.09(10) . .
B33 B52 B18 59.85(11) . .
B24 B52 B18 108.04(14) . .
B77 B52 B18 107.94(13) . .
C4 B56 B39 59.57(10) . .
C4 B56 B43 105.48(14) . .
B39 B56 B43 107.70(14) . .
C4 B56 B50 58.98(10) . .
B39 B56 B50 108.28(14) . .
B43 B56 B50 59.90(12) . .
C4 B56 B26 105.47(14) . .
B39 B56 B26 59.34(11) . .
B43 B56 B26 60.13(12) . .
B50 B56 B26 107.98(15) . .
C7 B57 B157 105.30(15) . .
C7 B57 B1 58.85(11) . .
B157 B57 B1 107.89(17) . .
C7 B57 B86 105.20(15) . .
B157 B57 B86 60.38(13) . .
B1 B57 B86 59.66(12) . .
C7 B57 B85 59.09(10) . .
B157 B57 B85 59.49(12) . .
B1 B57 B85 107.72(15) . .
B86 B57 B85 107.72(17) . .
B101 B63 B9 60.34(10) . .
B101 B63 B50 107.94(13) . .
B9 B63 B50 60.14(11) . .
B101 B63 B66 59.76(11) . .
B9 B63 B66 108.04(13) . .
B50 B63 B66 107.32(15) . .
B101 B63 B43 107.41(14) . .
B9 B63 B43 107.78(14) . .
B50 B63 B43 59.54(11) . .
B66 B63 B43 59.59(12) . .
C35 B64 B39 59.91(10) . .
C35 B64 B101 58.81(10) . .
B39 B64 B101 108.41(13) . .
C35 B64 B66 105.46(13) . .
B39 B64 B66 107.65(14) . .
B101 B64 B66 60.00(11) . .
C35 B64 B26 105.91(13) . .
B39 B64 B26 59.46(11) . .
B101 B64 B26 108.16(14) . .
B66 B64 B26 60.04(12) . .
B101 B66 B64 59.84(11) . .
B101 B66 B26 108.06(13) . .
B64 B66 B26 60.07(11) . .
B101 B66 B43 108.03(14) . .
B64 B66 B43 108.04(14) . .
B26 B66 B43 60.13(12) . .
B101 B66 B63 59.69(11) . .
B64 B66 B63 107.79(13) . .
B26 B66 B63 108.50(14) . .
B43 B66 B63 60.44(12) . .
C45 B67 C3 58.93(10) . .
C45 B67 B113 105.74(13) . .
C3 B67 B113 105.81(14) . .
C45 B67 B15 106.18(14) . .
C3 B67 B15 58.69(11) . .
B113 B67 B15 60.30(12) . .
C45 B67 B99 58.80(11) . .
C3 B67 B99 106.29(14) . .
B113 B67 B99 60.14(12) . .
B15 B67 B99 108.49(15) . .
C5 B77 B29 59.56(10) . .
C5 B77 B83 105.75(13) . .
B29 B77 B83 59.72(11) . .
C5 B77 B52 59.04(10) . .
B29 B77 B52 108.38(13) . .
B83 B77 B52 107.98(14) . .
C5 B77 B24 105.39(13) . .
B29 B77 B24 107.77(14) . .
B83 B77 B24 59.98(12) . .
B52 B77 B24 59.79(11) . .
B29 B83 B77 60.07(11) . .
B29 B83 B24 108.21(14) . .
B77 B83 B24 60.18(11) . .
B29 B83 B108 108.11(14) . .
B77 B83 B108 107.87(15) . .
B24 B83 B108 59.66(12) . .
B29 B83 B93 60.17(11) . .
B77 B83 B93 107.97(14) . .
B24 B83 B93 107.61(15) . .
B108 B83 B93 59.83(12) . .
C7 B85 C42 59.02(10) . .
C7 B85 B157 105.17(14) . .
C42 B85 B157 105.04(15) . .
C7 B85 B160 105.97(14) . .
C42 B85 B160 58.56(11) . .
B157 B85 B160 59.73(12) . .
C7 B85 B57 58.28(10) . .
C42 B85 B57 105.71(14) . .
B157 B85 B57 60.14(12) . .
B160 B85 B57 107.93(15) . .
B1 B86 B40 108.36(16) . .
B1 B86 B121 60.00(13) . .
B40 B86 B121 60.33(14) . .
B1 B86 B57 60.15(12) . .
B40 B86 B57 108.20(16) . .
B121 B86 B57 108.20(15) . .
B1 B86 B157 107.74(15) . .
B40 B86 B157 60.03(14) . .
B121 B86 B157 107.99(17) . .
B57 B86 B157 59.70(13) . .
B4 B90 B99 108.07(16) . .
B4 B90 B113 60.19(13) . .
B99 B90 B113 59.88(12) . .
B4 B90 B122 108.07(18) . .
B99 B90 B122 60.09(12) . .
B113 B90 B122 108.05(15) . .
B4 B90 B36 60.40(14) . .
B99 B90 B36 107.61(15) . .
B113 B90 B36 108.21(17) . .
B122 B90 B36 59.45(14) . .
C23 B93 B47 58.71(10) . .
C23 B93 B108 105.34(14) . .
B47 B93 B108 59.99(12) . .
C23 B93 B29 59.60(10) . .
B47 B93 B29 108.12(14) . .
B108 B93 B29 107.70(14) . .
C23 B93 B83 105.50(13) . .
B47 B93 B83 107.88(15) . .
B108 B93 B83 59.98(12) . .
B29 B93 B83 59.50(11) . .
C3 B97 B36 105.27(16) . .
C3 B97 B4 105.50(16) . .
B36 B97 B4 60.54(14) . .
C3 B97 B124 59.06(11) . .
B36 B97 B124 59.42(13) . .
B4 B97 B124 107.94(18) . .
C3 B97 B15 58.91(11) . .
B36 B97 B15 108.08(17) . .
B4 B97 B15 59.87(12) . .
B124 B97 B15 107.80(15) . .
C45 B99 B67 59.16(11) . .
C45 B99 B113 105.82(16) . .
B67 B99 B113 59.87(12) . .
C45 B99 B90 105.19(16) . .
B67 B99 B90 107.57(17) . .
B113 B99 B90 60.10(12) . .
C45 B99 B122 58.48(11) . .
B67 B99 B122 107.49(16) . .
B113 B99 B122 108.18(17) . .
B90 B99 B122 60.03(13) . .
C35 B101 B64 58.99(10) . .
C35 B101 B63 105.88(13) . .
B64 B101 B63 108.74(14) . .
C35 B101 B66 105.74(14) . .
B64 B101 B66 60.17(11) . .
B63 B101 B66 60.55(11) . .
C35 B101 B9 59.22(10) . .
B64 B101 B9 108.29(13) . .
B63 B101 B9 59.86(11) . .
B66 B101 B9 108.28(14) . .
B24 B108 B47 107.88(14) . .
B24 B108 B93 108.30(14) . .
B47 B108 B93 59.97(12) . .
B24 B108 B83 60.17(12) . .
B47 B108 B83 108.03(14) . .
B93 B108 B83 60.20(12) . .
B24 B108 B33 60.12(12) . .
B47 B108 B33 59.62(12) . .
B93 B108 B33 107.83(14) . .
B83 B108 B33 108.12(14) . .
B67 B113 B99 59.98(11) . .
B67 B113 B15 59.87(12) . .
B99 B113 B15 108.01(15) . .
B67 B113 B90 107.59(15) . .
B99 B113 B90 60.02(12) . .
B15 B113 B90 107.57(16) . .
B67 B113 B4 107.43(16) . .
B99 B113 B4 107.77(15) . .
B15 B113 B4 59.78(13) . .
B90 B113 B4 59.67(14) . .
B31 B121 B21 60.32(12) . .
B31 B121 B1 59.85(12) . .
B21 B121 B1 108.14(15) . .
B31 B121 B86 107.57(16) . .
B21 B121 B86 107.68(16) . .
B1 B121 B86 59.84(14) . .
B31 B121 B40 107.90(15) . .
B21 B121 B40 59.82(13) . .
B1 B121 B40 107.80(17) . .
B86 B121 B40 59.79(14) . .
C45 B122 B36 105.51(16) . .
C45 B122 B90 105.37(15) . .
B36 B122 B90 60.36(14) . .
C45 B122 B124 59.38(12) . .
B36 B122 B124 59.44(14) . .
B90 B122 B124 107.78(17) . .
C45 B122 B99 58.86(11) . .
B36 B122 B99 108.16(16) . .
B90 B122 B99 59.88(13) . .
B124 B122 B99 108.05(15) . .
C3 B124 C45 59.02(10) . .
C3 B124 B36 105.41(15) . .
C45 B124 B36 104.97(16) . .
C3 B124 B97 58.56(11) . .
C45 B124 B97 105.80(14) . .
B36 B124 B97 60.10(13) . .
C3 B124 B122 105.86(15) . .
C45 B124 B122 58.24(12) . .
B36 B124 B122 59.88(14) . .
B97 B124 B122 107.96(16) . .
B160 B157 B85 60.42(12) . .
B160 B157 B57 108.67(14) . .
B85 B157 B57 60.37(12) . .
B160 B157 B40 60.08(13) . .
B85 B157 B40 108.37(15) . .
B57 B157 B40 108.03(15) . .
B160 B157 B86 107.79(16) . .
B85 B157 B86 108.05(15) . .
B57 B157 B86 59.92(13) . .
B40 B157 B86 59.60(14) . .
C42 B160 B157 105.69(15) . .
C42 B160 B40 105.43(14) . .
B157 B160 B40 60.52(14) . .
C42 B160 B85 59.27(11) . .
B157 B160 B85 59.86(12) . .
B40 B160 B85 108.28(16) . .
C42 B160 B21 58.63(11) . .
B157 B160 B21 108.16(16) . .
B40 B160 B21 59.87(12) . .
B85 B160 B21 107.87(14) . .
C14 P1 C35 106.99(7) . .
C14 P1 P5 101.81(6) . .
C35 P1 P5 94.79(5) . .
P6 P2 P3 94.21(2) . .
P6 P2 P8 90.29(2) . .
P3 P2 P8 107.33(2) . .
C5 P3 C1 107.35(7) . .
C5 P3 P2 95.49(5) . .
C1 P3 P2 101.48(6) . .
C12 P4 P7 101.72(6) . .
C12 P4 P5 108.37(5) . .
P7 P4 P5 99.07(2) . .
P10 P5 P1 92.25(2) . .
P10 P5 P4 91.69(2) . .
P1 P5 P4 105.76(2) . .
C23 P6 C54 107.39(7) . .
C23 P6 P2 96.16(5) . .
C54 P6 P2 102.06(6) . .
P14 P7 P13 102.86(2) . .
P14 P7 P4 92.49(2) . .
P13 P7 P4 91.91(2) . .
C16 P8 P2 107.50(5) . .
C16 P8 P9 104.86(6) . .
P2 P8 P9 99.26(2) . .
P12 P9 P11 102.60(2) . .
P12 P9 P8 90.32(2) . .
P11 P9 P8 93.80(2) . .
C4 P10 C25 107.53(7) . .
C4 P10 P5 95.64(5) . .
C25 P10 P5 103.58(6) . .
C3 P11 C59 111.78(9) . .
C3 P11 P9 99.95(6) . .
C59 P11 P9 101.43(7) . .
C45 P12 C17 109.94(8) . .
C45 P12 P9 100.56(6) . .
C17 P12 P9 106.38(6) . .
C42 P13 C91 110.03(8) . .
C42 P13 P7 99.51(5) . .
C91 P13 P7 103.75(7) . .
C7 P14 C22 110.88(8) . .
C7 P14 P7 99.84(5) . .
C22 P14 P7 104.54(6) . .
C321 C300 C305 118.4(5) . .
C305 C305 C300 114.0(6) 2_775 .
C304 C301 C302 112.0(5) . .
C301 C304 C304 117.6(7) . 2_775

loop_
_geom_bond_atom_site_label_1
_geom_bond_atom_site_label_2
_geom_bond_distance
_geom_bond_site_symmetry_2
C1 C8 1.528(2) .
C1 C11 1.533(2) .
C1 C2 1.535(2) .
C1 P3 1.8859(17) .
C3 C45 1.700(2) .
C3 B97 1.712(3) .
C3 B15 1.718(3) .
C3 B124 1.721(3) .
C3 B67 1.733(3) .
C3 P11 1.8731(18) .
C4 C35 1.675(2) .
C4 B56 1.717(2) .
C4 B50 1.721(2) .
C4 B9 1.726(2) .
C4 B39 1.733(2) .
C4 P10 1.8808(16) .
C5 C23 1.682(2) .
C5 B77 1.716(2) .
C5 B52 1.722(2) .
C5 B18 1.726(2) .
C5 B29 1.734(2) .
C5 P3 1.8846(16) .
C6 C54 1.540(2) .
C7 C42 1.699(2) .
C7 B57 1.707(3) .
C7 B1 1.715(3) .
C7 B85 1.722(2) .
C7 B31 1.728(3) .
C7 P14 1.8699(17) .
C10 C14 1.527(2) .
C12 C38 1.392(2) .
C12 C114 1.394(2) .
C12 P4 1.8285(16) .
C13 C14 1.536(2) .
C14 C53 1.533(2) .
C14 P1 1.8833(17) .
C16 C41 1.387(2) .
C16 C76 1.393(2) .
C16 P8 1.8242(16) .
C17 C200 1.525(3) .
C17 C49 1.533(2) .
C17 C19 1.538(3) .
C17 P12 1.8851(17) .
C22 C88 1.524(3) .
C22 C112 1.539(3) .
C22 C27 1.540(3) .
C22 P14 1.8863(19) .
C23 B47 1.712(2) .
C23 B93 1.717(2) .
C23 B18 1.723(3) .
C23 B29 1.738(2) .
C23 P6 1.8791(16) .
C25 C107 1.523(3) .
C25 C37 1.536(2) .
C25 C32 1.538(2) .
C25 P10 1.8821(17) .
C28 C59 1.527(3) .
C34 C54 1.522(3) .
C35 B101 1.711(2) .
C35 B64 1.715(2) .
C35 B9 1.727(2) .
C35 B39 1.740(2) .
C35 P1 1.8902(16) .
C38 C89 1.383(2) .
C41 C48 1.387(2) .
C42 B21 1.711(3) .
C42 B160 1.714(2) .
C42 B31 1.725(3) .
C42 B85 1.727(3) .
C42 P13 1.8703(17) .
C45 B122 1.710(3) .
C45 B99 1.716(3) .
C45 B67 1.723(3) .
C45 B124 1.730(3) .
C45 P12 1.8617(17) .
C48 C139 1.378(3) .
C54 C62 1.537(3) .
C54 P6 1.8846(17) .
C58 C89 1.379(3) .
C58 C92 1.381(3) .
C59 C128 1.521(4) .
C59 C202 1.535(3) .
C59 P11 1.896(2) .
C76 C96 1.390(2) .
C82 C91 1.529(3) .
C91 C115 1.512(3) .
C91 C148 1.537(3) .
C91 P13 1.8855(18) .
C92 C114 1.390(2) .
C96 C139 1.377(3) .
B1 B31 1.765(3) .
B1 B86 1.772(3) .
B1 B121 1.775(3) .
B1 B57 1.781(3) .
B4 B90 1.771(4) .
B4 B15 1.774(3) .
B4 B97 1.775(3) .
B4 B113 1.780(3) .
B4 B36 1.788(3) .
B9 B63 1.772(3) .
B9 B50 1.778(3) .
B9 B101 1.781(3) .
B15 B67 1.771(3) .
B15 B97 1.779(3) .
B15 B113 1.779(3) .
B18 B33 1.771(3) .
B18 B47 1.777(3) .
B18 B52 1.778(3) .
B21 B121 1.771(3) .
B21 B40 1.774(3) .
B21 B31 1.775(3) .
B21 B160 1.779(3) .
B24 B108 1.769(3) .
B24 B52 1.773(3) .
B24 B83 1.778(3) .
B24 B33 1.780(3) .
B24 B77 1.782(3) .
B26 B39 1.759(3) .
B26 B66 1.778(3) .
B26 B64 1.779(3) .
B26 B43 1.782(3) .
B26 B56 1.783(3) .
B29 B83 1.767(3) .
B29 B77 1.773(3) .
B29 B93 1.779(3) .
B31 B121 1.763(3) .
B33 B47 1.770(3) .
B33 B52 1.772(3) .
B33 B108 1.785(3) .
B36 B124 1.759(3) .
B36 B122 1.767(4) .
B36 B97 1.771(4) .
B36 B90 1.784(4) .
B39 B64 1.768(3) .
B39 B56 1.770(3) .
B40 B160 1.776(3) .
B40 B86 1.777(4) .
B40 B157 1.784(3) .
B40 B121 1.786(3) .
B43 B50 1.773(3) .
B43 B56 1.775(3) .
B43 B66 1.780(3) .
B43 B63 1.795(3) .
B47 B93 1.774(3) .
B47 B108 1.775(3) .
B50 B63 1.776(3) .
B50 B56 1.777(3) .
B52 B77 1.776(3) .
B57 B157 1.778(3) .
B57 B86 1.782(3) .
B57 B85 1.783(3) .
B63 B101 1.771(3) .
B63 B66 1.787(3) .
B64 B101 1.770(3) .
B64 B66 1.775(3) .
B66 B101 1.772(3) .
B67 B113 1.771(3) .
B67 B99 1.772(3) .
B77 B83 1.776(3) .
B83 B108 1.778(3) .
B83 B93 1.782(3) .
B85 B157 1.767(3) .
B85 B160 1.777(3) .
B86 B121 1.778(3) .
B86 B157 1.790(3) .
B90 B99 1.778(3) .
B90 B113 1.779(3) .
B90 B122 1.780(3) .
B93 B108 1.775(3) .
B97 B124 1.778(3) .
B99 B113 1.775(3) .
B99 B122 1.782(3) .
B122 B124 1.781(4) .
B157 B160 1.764(3) .
P1 P5 2.2311(6) .
P2 P6 2.2253(6) .
P2 P3 2.2302(6) .
P2 P8 2.2347(6) .
P4 P7 2.2429(6) .
P4 P5 2.2444(6) .
P5 P10 2.2276(6) .
P7 P14 2.2108(6) .
P7 P13 2.2189(6) .
P8 P9 2.2392(6) .
P9 P12 2.2141(6) .
P9 P11 2.2142(6) .
C300 C321 1.440(6) .
C300 C305 1.521(8) .
C305 C305 1.489(14) 2_775
C301 C304 1.475(9) .
C301 C302 1.552(6) .
C304 C304 1.482(14) 2_775
